data_2230331
loop_
_publ_author_name
'Shen, Jin-Bei'
'Guan, Quan-Yin'
'Chen, Xiao-Ju'
'Zhao, Guo-Liang'

_publ_section_title
;
 <i>catena</i>-Poly[[[bis(3-hydroxyadamantane-1-carboxylato-\k<i>O</i>^1^)(3-hydroxyadamantane-1-carboxylic
 acid-\k<i>O</i>^1^)zinc(II)]-\m~2~-4,4'-bipyridine] monohydrate]
;
_journal_coeditor_code HB5859
_journal_issue 6
_journal_name_full 'Acta Crystallographica Section E'
_journal_page_first m715
_journal_page_last m716
_journal_paper_doi 10.1107/S1600536811016424
_journal_volume 67
_journal_year 2011
_chemical_formula_iupac '[Zn (C11 H15 O3)2 (C10 H8 N2) (C11 H16 O3)], H2 O'
_chemical_formula_moiety 'C43 H54 N2 O9 Zn, H2 O'
_chemical_formula_sum 'C43 H56 N2 O10 Zn'
_chemical_formula_weight 826.27
_chemical_name_systematic
;
<i>catena</i>-Poly[[[bis(3-hydroxyadamantane-1-carboxylato-
\k<i>O</i>^1^)(3-hydroxyadamantane-1-carboxylic acid-\k<i>O</i>^1^)zinc(II)]-
\m~2~-4,4'-bipyridine] monohydrate]
;
_space_group_IT_number 9
_symmetry_cell_setting monoclinic
_symmetry_space_group_name_Hall 'C -2yc'
_symmetry_space_group_name_H-M 'C 1 c 1'
_atom_sites_solution_hydrogens geom
_atom_sites_solution_primary direct
_atom_sites_solution_secondary difmap
_audit_creation_method SHELXL-97
_cell_angle_alpha 90.00
_cell_angle_beta 92.6420(10)
_cell_angle_gamma 90.00
_cell_formula_units_Z 4
_cell_length_a 17.8778(2)
_cell_length_b 16.6364(2)
_cell_length_c 13.26550(10)
_cell_measurement_reflns_used 5047
_cell_measurement_temperature 296(2)
_cell_measurement_theta_max 25.00
_cell_measurement_theta_min 2.31
_cell_volume 3941.26(7)
_computing_cell_refinement 'SAINT (Bruker, 2006)'
_computing_data_collection 'APEX2 (Bruker, 2006)'
_computing_data_reduction 'SAINT (Bruker, 2006)'
_computing_molecular_graphics 'SHELXTL (Sheldrick, 2008)'
_computing_publication_material 'SHELXL97 (Sheldrick, 2008)'
_computing_structure_refinement 'SHELXL97 (Sheldrick, 2008)'
_computing_structure_solution 'SHELXS97 (Sheldrick, 2008)'
_diffrn_ambient_temperature 296(2)
_diffrn_measured_fraction_theta_full 0.997
_diffrn_measured_fraction_theta_max 0.997
_diffrn_measurement_device_type 'Bruker APEXII CCD'
_diffrn_measurement_method '\f and \w'
_diffrn_radiation_monochromator graphite
_diffrn_radiation_source 'fine-focus sealed tube'
_diffrn_radiation_type MoK\a
_diffrn_radiation_wavelength 0.71073
_diffrn_reflns_av_R_equivalents 0.0513
_diffrn_reflns_av_sigmaI/netI 0.0431
_diffrn_reflns_limit_h_max 21
_diffrn_reflns_limit_h_min -21
_diffrn_reflns_limit_k_max 19
_diffrn_reflns_limit_k_min -18
_diffrn_reflns_limit_l_max 15
_diffrn_reflns_limit_l_min -15
_diffrn_reflns_number 26431
_diffrn_reflns_theta_full 25.00
_diffrn_reflns_theta_max 25.00
_diffrn_reflns_theta_min 2.31
_exptl_absorpt_coefficient_mu 0.685
_exptl_absorpt_correction_T_max 0.904
_exptl_absorpt_correction_T_min 0.826
_exptl_absorpt_correction_type multi-scan
_exptl_absorpt_process_details '(SADABS; Sheldrick, 1996)'
_exptl_crystal_colour colourless
_exptl_crystal_density_diffrn 1.392
_exptl_crystal_density_method 'not measured'
_exptl_crystal_description block
_exptl_crystal_F_000 1752
_exptl_crystal_size_max 0.34
_exptl_crystal_size_mid 0.23
_exptl_crystal_size_min 0.15
_refine_diff_density_max 0.284
_refine_diff_density_min -0.333
_refine_ls_abs_structure_details 'Flack (1983), <b>3423 Friedel pairs</b>'
_refine_ls_abs_structure_Flack 0.202(9)
_refine_ls_extinction_method none
_refine_ls_goodness_of_fit_ref 1.044
_refine_ls_hydrogen_treatment constr
_refine_ls_matrix_type full
_refine_ls_number_parameters 506
_refine_ls_number_reflns 6904
_refine_ls_number_restraints 4
_refine_ls_restrained_S_all 1.045
_refine_ls_R_factor_all 0.0450
_refine_ls_R_factor_gt 0.0379
_refine_ls_shift/su_max 0.010
_refine_ls_shift/su_mean 0.000
_refine_ls_structure_factor_coef Fsqd
_refine_ls_weighting_details 'calc w=1/[\s^2^(Fo^2^)+(0.0484P)^2^+1.9133P] where P=(Fo^2^+2Fc^2^)/3'
_refine_ls_weighting_scheme calc
_refine_ls_wR_factor_gt 0.0902
_refine_ls_wR_factor_ref 0.0944
_reflns_number_gt 6188
_reflns_number_total 6904
_reflns_threshold_expression I>2\s(I)
_cod_data_source_file hb5859.cif
_cod_data_source_block I
_cod_original_sg_symbol_H-M 'C c'
_cod_database_code 2230331
_cod_database_fobs_code 2230331

loop_
_symmetry_equiv_pos_as_xyz
'x, y, z'
'x, -y, z+1/2'
'x+1/2, y+1/2, z'
'x+1/2, -y+1/2, z+1/2'

loop_
_atom_site_type_symbol
_atom_site_label
_atom_site_fract_x
_atom_site_fract_y
_atom_site_fract_z
_atom_site_U_iso_or_equiv
_atom_site_adp_type
_atom_site_calc_flag
_atom_site_refinement_flags
_atom_site_occupancy
_atom_site_symmetry_multiplicity
_atom_site_disorder_assembly
_atom_site_disorder_group
Zn Zn1 0.40049(2) 0.236430(19) 0.71677(3) 0.03051(11) Uani d U 1 1 . .
N N1 0.49072(19) 0.23781(19) 0.6124(3) 0.0342(8) Uani d U 1 1 . .
O O4 0.33507(14) 0.17132(17) 0.6136(2) 0.0402(7) Uani d . 1 1 . .
O O1 0.34888(16) 0.35868(16) 0.6198(2) 0.0550(7) Uani d . 1 1 . .
C C6 0.6136(2) 0.2535(2) 0.4895(3) 0.0315(9) Uani d . 1 1 . .
C C7 0.4819(2) 0.2425(3) 0.5126(3) 0.0451(11) Uani d . 1 1 . .
H H7A 0.4336 0.2408 0.4836 0.054 Uiso calc R 1 1 . .
C C8 0.6799(2) 0.2591(2) 0.4261(3) 0.0284(9) Uani d . 1 1 . .
C C9 0.3480(2) 0.6166(2) 0.7172(3) 0.0366(8) Uani d . 1 1 . .
C C10 0.7489(2) 0.2815(2) 0.4668(3) 0.0356(9) Uani d . 1 1 . .
H H10A 0.7546 0.2954 0.5346 0.043 Uiso calc R 1 1 . .
C C13 0.5609(3) 0.2407(3) 0.6506(3) 0.0468(12) Uani d . 1 1 . .
H H13A 0.5689 0.2376 0.7203 0.056 Uiso calc R 1 1 . .
C C14 0.54545(18) 0.0765(2) 0.9012(2) 0.0318(7) Uani d . 1 1 . .
C C15 0.3374(2) 0.5255(2) 0.7198(3) 0.0369(9) Uani d . 1 1 . .
H H15A 0.2933 0.5109 0.6784 0.044 Uiso calc R 1 1 . .
H H15B 0.3296 0.5084 0.7884 0.044 Uiso calc R 1 1 . .
C C16 0.6481(2) 0.1194(3) 1.0717(3) 0.0467(10) Uani d . 1 1 . .
H H16A 0.6369 0.1762 1.0771 0.056 Uiso calc R 1 1 . .
H H16B 0.6859 0.1058 1.1236 0.056 Uiso calc R 1 1 . .
O O9 0.74338(14) 0.14821(19) 0.9501(2) 0.0595(8) Uani d . 1 1 . .
H H9A 0.7727 0.1453 0.9993 0.089 Uiso calc R 1 1 . .
O O2 0.42651(15) 0.35127(16) 0.7520(2) 0.0451(6) Uani d . 1 1 . .
C C19 0.6213(3) 0.2479(3) 0.5933(4) 0.0510(13) Uani d . 1 1 . .
H H19A 0.6689 0.2490 0.6245 0.061 Uiso calc R 1 1 . .
O O5 0.38659(15) 0.05103(16) 0.6003(2) 0.0524(7) Uani d . 1 1 . .
H H5C 0.4219 0.0611 0.6435 0.079 Uiso d R 1 1 . .
C C23 0.3919(2) 0.3914(2) 0.6833(3) 0.0413(9) Uani d . 1 1 . .
C C24 0.61765(18) 0.1252(2) 0.8871(3) 0.0360(8) Uani d . 1 1 . .
H H24A 0.6361 0.1148 0.8207 0.043 Uiso calc R 1 1 . .
H H24B 0.6069 0.1822 0.8920 0.043 Uiso calc R 1 1 . .
C C25 0.3097(2) 0.1414(2) 0.3941(3) 0.0370(8) Uani d . 1 1 . .
H H25A 0.3058 0.1972 0.4147 0.044 Uiso calc R 1 1 . .
H H25B 0.3611 0.1312 0.3776 0.044 Uiso calc R 1 1 . .
C C26 0.2442(3) -0.0157(2) 0.3534(4) 0.0623(14) Uani d . 1 1 . .
H H26A 0.2491 -0.0718 0.3320 0.075 Uiso calc R 1 1 . .
O O8 0.46501(15) 0.17339(19) 0.8196(2) 0.0432(7) Uani d U 1 1 . .
C C31 0.6747(3) 0.2418(3) 0.3243(4) 0.0467(12) Uani d . 1 1 . .
H H31A 0.6290 0.2272 0.2933 0.056 Uiso calc R 1 1 . .
C C32 0.5637(2) -0.0133(2) 0.8930(3) 0.0448(9) Uani d . 1 1 . .
H H32A 0.5188 -0.0448 0.9022 0.054 Uiso calc R 1 1 . .
H H32B 0.5813 -0.0250 0.8265 0.054 Uiso calc R 1 1 . .
C C33 0.5409(2) 0.2496(3) 0.4499(3) 0.0440(10) Uani d . 1 1 . .
H H33A 0.5316 0.2518 0.3804 0.053 Uiso calc R 1 1 . .
C C34 0.28800(19) 0.0859(2) 0.4816(3) 0.0345(8) Uani d . 1 1 . .
C C35 0.2579(2) 0.1262(2) 0.3016(3) 0.0410(8) Uani d . 1 1 . .
C C36 0.5172(2) 0.0942(3) 1.0063(3) 0.0430(9) Uani d . 1 1 . .
H H36A 0.5059 0.1510 1.0121 0.052 Uiso calc R 1 1 . .
H H36B 0.4716 0.0642 1.0163 0.052 Uiso calc R 1 1 . .
C C37 0.6940(2) 0.0121(2) 0.9582(3) 0.0459(9) Uani d . 1 1 . .
H H37A 0.7120 0.0012 0.8917 0.055 Uiso calc R 1 1 . .
H H37B 0.7328 -0.0034 1.0079 0.055 Uiso calc R 1 1 . .
C C38 0.1781(2) 0.1421(2) 0.3269(3) 0.0497(10) Uani d . 1 1 . .
H H38A 0.1453 0.1331 0.2677 0.060 Uiso calc R 1 1 . .
H H38B 0.1727 0.1977 0.3474 0.060 Uiso calc R 1 1 . .
C C42 0.1637(3) -0.0001(3) 0.3796(4) 0.0777(17) Uani d . 1 1 . .
H H42A 0.1305 -0.0107 0.3213 0.093 Uiso calc R 1 1 . .
H H42B 0.1501 -0.0357 0.4337 0.093 Uiso calc R 1 1 . .
C C43 0.4178(2) 0.5102(3) 0.5727(3) 0.0538(10) Uani d . 1 1 . .
H H43A 0.3749 0.4949 0.5295 0.065 Uiso calc R 1 1 . .
H H43B 0.4618 0.4842 0.5474 0.065 Uiso calc R 1 1 . .
C C45 0.3601(2) 0.6431(2) 0.6105(3) 0.0499(10) Uani d . 1 1 . .
H H45A 0.3673 0.7008 0.6089 0.060 Uiso calc R 1 1 . .
H H45B 0.3160 0.6303 0.5680 0.060 Uiso calc R 1 1 . .
C C46 0.2954(3) -0.0014(2) 0.4472(3) 0.0524(11) Uani d . 1 1 . .
H H46A 0.3470 -0.0124 0.4319 0.063 Uiso calc R 1 1 . .
H H46B 0.2817 -0.0373 0.5009 0.063 Uiso calc R 1 1 . .
C C47 0.5774(2) 0.0703(3) 1.0867(3) 0.0518(11) Uani d . 1 1 . .
H H47A 0.5591 0.0811 1.1540 0.062 Uiso calc R 1 1 . .
C C48 0.2070(2) 0.1033(3) 0.5065(3) 0.0502(10) Uani d . 1 1 . .
H H48A 0.2021 0.1590 0.5269 0.060 Uiso calc R 1 1 . .
H H48B 0.1927 0.0694 0.5619 0.060 Uiso calc R 1 1 . .
C C51 0.5954(3) -0.0193(3) 1.0770(3) 0.0564(12) Uani d . 1 1 . .
H H51A 0.6330 -0.0346 1.1285 0.068 Uiso calc R 1 1 . .
H H51B 0.5507 -0.0508 1.0869 0.068 Uiso calc R 1 1 . .
C C54 0.2659(3) 0.0384(2) 0.2694(3) 0.0588(12) Uani d . 1 1 . .
H H54A 0.2339 0.0281 0.2097 0.071 Uiso calc R 1 1 . .
H H54B 0.3172 0.0278 0.2529 0.071 Uiso calc R 1 1 . .
C C55 0.34004(18) 0.1055(2) 0.5728(2) 0.0310(7) Uani d . 1 1 . .
C C56 0.40623(18) 0.4824(2) 0.6804(3) 0.0373(8) Uani d . 1 1 . .
O O6 0.28053(17) 0.17504(18) 0.21918(19) 0.0573(7) Uani d . 1 1 . .
H H6A 0.2791 0.2226 0.2353 0.086 Uiso calc R 1 1 . .
C C59 0.4852(2) 0.5973(2) 0.7440(4) 0.0578(13) Uani d . 1 1 . .
H H59A 0.5291 0.6120 0.7871 0.069 Uiso calc R 1 1 . .
C C67 0.67741(19) 0.1016(2) 0.9682(3) 0.0409(9) Uani d . 1 1 . .
C C4 0.4164(2) 0.6388(2) 0.7831(3) 0.0504(11) Uani d . 1 1 . .
H H4A 0.4092 0.6224 0.8521 0.060 Uiso calc R 1 1 . .
H H4B 0.4235 0.6966 0.7822 0.060 Uiso calc R 1 1 . .
C C5 0.4746(2) 0.5069(3) 0.7476(4) 0.0523(11) Uani d . 1 1 . .
H H5A 0.4675 0.4901 0.8166 0.063 Uiso calc R 1 1 . .
H H5B 0.5190 0.4804 0.7245 0.063 Uiso calc R 1 1 . .
C C18 0.4279(3) 0.6016(3) 0.5697(4) 0.0606(12) Uani d . 1 1 . .
H H18A 0.4347 0.6191 0.5002 0.073 Uiso calc R 1 1 . .
C C21 0.6240(2) -0.0364(2) 0.9738(3) 0.0519(10) Uani d . 1 1 . .
H H21A 0.6355 -0.0938 0.9681 0.062 Uiso calc R 1 1 . .
C C12 0.4973(3) 0.6246(3) 0.6368(5) 0.0763(17) Uani d . 1 1 . .
H H12A 0.5415 0.5990 0.6119 0.092 Uiso calc R 1 1 . .
H H12B 0.5047 0.6824 0.6353 0.092 Uiso calc R 1 1 . .
C C22 0.1556(2) 0.0865(3) 0.4123(4) 0.0629(13) Uani d . 1 1 . .
H H22A 0.1035 0.0969 0.4279 0.075 Uiso calc R 1 1 . .
N N2 0.80564(18) 0.26537(18) 0.3092(2) 0.0287(7) Uani d . 1 1 . .
C C11 0.7389(3) 0.2465(3) 0.2685(4) 0.0477(12) Uani d . 1 1 . .
H H11A 0.7347 0.2358 0.1996 0.057 Uiso calc R 1 1 . .
O O3 0.28231(15) 0.65761(16) 0.7492(2) 0.0498(7) Uani d . 1 1 . .
H H3A 0.2777 0.6498 0.8096 0.075 Uiso calc R 1 1 . .
C C27 0.48627(19) 0.1019(2) 0.8201(3) 0.0324(8) Uani d . 1 1 . .
O O7 0.46364(17) 0.04954(18) 0.7576(2) 0.0600(8) Uani d . 1 1 . .
C C2 0.8096(2) 0.2832(2) 0.4060(3) 0.0346(9) Uani d . 1 1 . .
H H2A 0.8560 0.2977 0.4351 0.041 Uiso calc R 1 1 . .
O O1W 0.4470(4) 0.1457(5) 0.2261(7) 0.208(3) Uani d . 1 1 . .
H H1WA 0.4019 0.1602 0.2137 0.312 Uiso d R 1 1 . .
H H1WB 0.4517 0.0953 0.2344 0.312 Uiso d R 1 1 . .

loop_
_atom_site_aniso_label
_atom_site_aniso_U_11
_atom_site_aniso_U_22
_atom_site_aniso_U_33
_atom_site_aniso_U_12
_atom_site_aniso_U_13
_atom_site_aniso_U_23
Zn1 0.02855(17) 0.03075(18) 0.03260(18) 0.0000(2) 0.00535(12) -0.0010(2)
N1 0.0286(19) 0.0376(19) 0.0367(19) -0.0029(14) 0.0051(11) -0.0037(14)
O4 0.0350(15) 0.0427(17) 0.0420(15) 0.0039(13) -0.0075(12) -0.0146(13)
O1 0.0441(16) 0.0421(16) 0.078(2) -0.0102(13) -0.0111(14) -0.0143(15)
C6 0.038(2) 0.0271(19) 0.030(2) -0.0022(15) 0.0033(17) -0.0004(15)
C7 0.028(2) 0.076(3) 0.031(2) 0.0024(18) -0.0029(16) 0.0126(19)
C8 0.026(2) 0.032(2) 0.028(2) 0.0012(15) 0.0053(16) 0.0020(14)
C9 0.0324(19) 0.032(2) 0.045(2) 0.0044(15) -0.0072(16) -0.0033(16)
C10 0.032(2) 0.049(2) 0.0253(18) 0.0004(17) -0.0025(15) 0.0017(16)
C13 0.040(3) 0.076(3) 0.024(2) -0.013(2) 0.0011(18) -0.0085(19)
C14 0.0260(17) 0.0367(19) 0.0321(17) -0.0032(14) -0.0049(14) 0.0056(14)
C15 0.0301(19) 0.040(2) 0.040(2) 0.0002(15) -0.0053(15) 0.0010(16)
C16 0.045(2) 0.052(3) 0.041(2) -0.0021(19) -0.0161(18) -0.0019(19)
O9 0.0358(15) 0.079(2) 0.0625(18) -0.0204(14) -0.0140(13) 0.0203(15)
O2 0.0511(17) 0.0302(14) 0.0541(17) 0.0002(12) 0.0042(13) 0.0011(13)
C19 0.029(2) 0.090(4) 0.034(2) -0.021(2) 0.0011(19) -0.012(2)
O5 0.0559(16) 0.0543(17) 0.0440(15) 0.0203(13) -0.0290(12) -0.0091(13)
C23 0.0284(18) 0.037(2) 0.059(3) 0.0026(17) 0.0120(18) -0.0052(18)
C24 0.0297(18) 0.042(2) 0.0355(19) -0.0047(15) -0.0045(14) 0.0057(16)
C25 0.039(2) 0.038(2) 0.0338(18) 0.0016(16) -0.0054(15) -0.0026(15)
C26 0.088(4) 0.029(2) 0.065(3) -0.002(2) -0.046(3) -0.006(2)
O8 0.0407(17) 0.049(2) 0.0394(15) 0.0108(13) 0.0000(11) 0.0060(12)
C31 0.028(2) 0.077(3) 0.034(2) -0.015(2) 0.0000(18) -0.013(2)
C32 0.050(2) 0.033(2) 0.049(2) -0.0037(16) -0.0169(18) 0.0032(16)
C33 0.028(2) 0.076(3) 0.0282(19) 0.0044(18) 0.0003(15) 0.0115(18)
C34 0.0327(18) 0.035(2) 0.0344(19) 0.0031(15) -0.0096(15) -0.0009(16)
C35 0.050(2) 0.037(2) 0.0350(19) -0.0001(17) -0.0116(16) 0.0002(15)
C36 0.0321(19) 0.063(3) 0.034(2) -0.0002(18) -0.0014(16) 0.0060(19)
C37 0.040(2) 0.051(2) 0.045(2) 0.0116(17) -0.0165(17) 0.0024(18)
C38 0.050(2) 0.047(2) 0.050(2) 0.0072(19) -0.0202(19) 0.0004(19)
C42 0.082(4) 0.065(3) 0.081(3) -0.039(3) -0.051(3) 0.022(3)
C43 0.055(2) 0.053(3) 0.055(2) 0.004(2) 0.017(2) -0.003(2)
C45 0.058(3) 0.039(2) 0.052(2) 0.0048(19) -0.0014(19) 0.0067(19)
C46 0.071(3) 0.030(2) 0.053(2) 0.0039(18) -0.034(2) 0.0004(17)
C47 0.047(2) 0.082(3) 0.0253(18) -0.002(2) -0.0054(16) 0.0063(19)
C48 0.036(2) 0.071(3) 0.043(2) -0.006(2) -0.0040(17) 0.013(2)
C51 0.049(2) 0.065(3) 0.054(3) -0.007(2) -0.017(2) 0.030(2)
C54 0.081(3) 0.047(2) 0.045(2) 0.014(2) -0.032(2) -0.0174(19)
C55 0.0309(18) 0.039(2) 0.0232(17) -0.0029(15) 0.0012(14) 0.0022(15)
C56 0.0292(19) 0.0337(19) 0.049(2) 0.0010(14) -0.0008(16) -0.0007(15)
O6 0.080(2) 0.0559(17) 0.0351(14) -0.0023(15) -0.0072(13) 0.0070(13)
C59 0.034(2) 0.034(2) 0.104(4) -0.0015(18) -0.018(2) -0.008(2)
C67 0.0300(18) 0.050(2) 0.042(2) -0.0058(16) -0.0042(16) 0.0049(18)
C4 0.049(2) 0.031(2) 0.069(3) 0.0017(18) -0.019(2) -0.003(2)
C5 0.033(2) 0.040(2) 0.083(3) 0.0045(17) -0.013(2) -0.005(2)
C18 0.072(3) 0.044(2) 0.068(3) 0.003(2) 0.025(2) 0.012(2)
C21 0.058(3) 0.036(2) 0.059(3) 0.0014(19) -0.022(2) 0.0099(19)
C12 0.048(3) 0.044(3) 0.139(5) -0.008(2) 0.026(3) 0.014(3)
C22 0.034(2) 0.089(4) 0.063(3) -0.014(2) -0.018(2) 0.014(3)
N2 0.0252(18) 0.0339(18) 0.0274(17) -0.0012(13) 0.0046(12) -0.0020(13)
C11 0.038(3) 0.077(3) 0.029(2) -0.016(2) 0.0085(19) -0.0156(19)
O3 0.0445(15) 0.0465(16) 0.0580(17) 0.0159(13) 0.0004(12) -0.0042(13)
C27 0.0278(18) 0.040(2) 0.0298(18) 0.0000(15) 0.0022(14) 0.0055(15)
O7 0.0702(19) 0.0553(18) 0.0512(17) 0.0053(15) -0.0338(15) -0.0030(14)
C2 0.0252(18) 0.048(2) 0.0304(19) -0.0002(16) -0.0010(15) 0.0030(17)
O1W 0.178(6) 0.206(8) 0.245(9) 0.019(5) 0.065(6) -0.016(6)

loop_
_atom_type_symbol
_atom_type_description
_atom_type_scat_dispersion_real
_atom_type_scat_dispersion_imag
_atom_type_scat_source
C C 0.0033 0.0016 'International Tables Vol C Tables 4.2.6.8 and 6.1.1.4'
H H 0.0000 0.0000 'International Tables Vol C Tables 4.2.6.8 and 6.1.1.4'
N N 0.0061 0.0033 'International Tables Vol C Tables 4.2.6.8 and 6.1.1.4'
O O 0.0106 0.0060 'International Tables Vol C Tables 4.2.6.8 and 6.1.1.4'
Zn Zn 0.2839 1.4301 'International Tables Vol C Tables 4.2.6.8 and 6.1.1.4'

loop_
_geom_angle_atom_site_label_1
_geom_angle_atom_site_label_2
_geom_angle_atom_site_label_3
_geom_angle_site_symmetry_1
_geom_angle_site_symmetry_3
_geom_angle
_geom_angle_publ_flag
O2 Zn1 O8 . . 102.42(12) ?
O2 Zn1 O4 . . 140.19(12) ?
O8 Zn1 O4 . . 117.37(9) ?
O2 Zn1 N2 . 4_455 93.50(11) ?
O8 Zn1 N2 . 4_455 92.77(11) ?
O4 Zn1 N2 . 4_455 86.13(11) ?
O2 Zn1 N1 . . 88.14(11) ?
O8 Zn1 N1 . . 91.03(12) ?
O4 Zn1 N1 . . 89.88(12) ?
N2 Zn1 N1 4_455 . 175.44(16) ?
C7 N1 C13 . . 116.3(4) ?
C7 N1 Zn1 . . 125.3(3) ?
C13 N1 Zn1 . . 118.2(3) ?
C55 O4 Zn1 . . 135.3(2) ?
C19 C6 C33 . . 115.1(4) ?
C19 C6 C8 . . 121.5(4) ?
C33 C6 C8 . . 123.3(3) ?
N1 C7 C33 . . 123.3(4) ?
N1 C7 H7A . . 118.4 ?
C33 C7 H7A . . 118.4 ?
C10 C8 C31 . . 117.4(4) ?
C10 C8 C6 . . 121.2(3) ?
C31 C8 C6 . . 121.4(3) ?
O3 C9 C45 . . 107.0(3) ?
O3 C9 C4 . . 111.3(3) ?
C45 C9 C4 . . 108.9(4) ?
O3 C9 C15 . . 111.1(3) ?
C45 C9 C15 . . 109.5(3) ?
C4 C9 C15 . . 109.1(3) ?
C8 C10 C2 . . 119.4(3) ?
C8 C10 H10A . . 120.3 ?
C2 C10 H10A . . 120.3 ?
N1 C13 C19 . . 123.4(5) ?
N1 C13 H13A . . 118.3 ?
C19 C13 H13A . . 118.3 ?
C27 C14 C36 . . 109.8(3) ?
C27 C14 C32 . . 111.2(3) ?
C36 C14 C32 . . 109.4(3) ?
C27 C14 C24 . . 108.9(3) ?
C36 C14 C24 . . 108.7(3) ?
C32 C14 C24 . . 108.8(3) ?
C9 C15 C56 . . 110.7(3) ?
C9 C15 H15A . . 109.5 ?
C56 C15 H15A . . 109.5 ?
C9 C15 H15B . . 109.5 ?
C56 C15 H15B . . 109.5 ?
H15A C15 H15B . . 108.1 ?
C67 C16 C47 . . 109.7(3) ?
C67 C16 H16A . . 109.7 ?
C47 C16 H16A . . 109.7 ?
C67 C16 H16B . . 109.7 ?
C47 C16 H16B . . 109.7 ?
H16A C16 H16B . . 108.2 ?
C67 O9 H9A . . 109.5 ?
C23 O2 Zn1 . . 103.4(2) ?
C13 C19 C6 . . 121.4(4) ?
C13 C19 H19A . . 119.3 ?
C6 C19 H19A . . 119.3 ?
C55 O5 H5C . . 120.7 ?
O1 C23 O2 . . 121.6(4) ?
O1 C23 C56 . . 120.9(4) ?
O2 C23 C56 . . 117.4(3) ?
C67 C24 C14 . . 109.9(3) ?
C67 C24 H24A . . 109.7 ?
C14 C24 H24A . . 109.7 ?
C67 C24 H24B . . 109.7 ?
C14 C24 H24B . . 109.7 ?
H24A C24 H24B . . 108.2 ?
C35 C25 C34 . . 109.9(3) ?
C35 C25 H25A . . 109.7 ?
C34 C25 H25A . . 109.7 ?
C35 C25 H25B . . 109.7 ?
C34 C25 H25B . . 109.7 ?
H25A C25 H25B . . 108.2 ?
C54 C26 C42 . . 110.3(4) ?
C54 C26 C46 . . 110.3(4) ?
C42 C26 C46 . . 109.0(4) ?
C54 C26 H26A . . 109.1 ?
C42 C26 H26A . . 109.1 ?
C46 C26 H26A . . 109.1 ?
C27 O8 Zn1 . . 131.1(3) ?
C8 C31 C11 . . 119.2(4) ?
C8 C31 H31A . . 120.4 ?
C11 C31 H31A . . 120.4 ?
C21 C32 C14 . . 109.8(3) ?
C21 C32 H32A . . 109.7 ?
C14 C32 H32A . . 109.7 ?
C21 C32 H32B . . 109.7 ?
C14 C32 H32B . . 109.7 ?
H32A C32 H32B . . 108.2 ?
C7 C33 C6 . . 120.5(4) ?
C7 C33 H33A . . 119.8 ?
C6 C33 H33A . . 119.8 ?
C55 C34 C48 . . 109.7(3) ?
C55 C34 C46 . . 112.3(3) ?
C48 C34 C46 . . 109.9(3) ?
C55 C34 C25 . . 107.6(3) ?
C48 C34 C25 . . 108.8(3) ?
C46 C34 C25 . . 108.4(3) ?
O6 C35 C38 . . 112.0(3) ?
O6 C35 C25 . . 109.7(3) ?
C38 C35 C25 . . 109.8(3) ?
O6 C35 C54 . . 107.1(3) ?
C38 C35 C54 . . 109.4(3) ?
C25 C35 C54 . . 108.8(3) ?
C47 C36 C14 . . 109.4(3) ?
C47 C36 H36A . . 109.8 ?
C14 C36 H36A . . 109.8 ?
C47 C36 H36B . . 109.8 ?
C14 C36 H36B . . 109.8 ?
H36A C36 H36B . . 108.2 ?
C21 C37 C67 . . 110.1(3) ?
C21 C37 H37A . . 109.6 ?
C67 C37 H37A . . 109.6 ?
C21 C37 H37B . . 109.6 ?
C67 C37 H37B . . 109.6 ?
H37A C37 H37B . . 108.1 ?
C35 C38 C22 . . 110.0(3) ?
C35 C38 H38A . . 109.7 ?
C22 C38 H38A . . 109.7 ?
C35 C38 H38B . . 109.7 ?
C22 C38 H38B . . 109.7 ?
H38A C38 H38B . . 108.2 ?
C22 C42 C26 . . 109.4(4) ?
C22 C42 H42A . . 109.8 ?
C26 C42 H42A . . 109.8 ?
C22 C42 H42B . . 109.8 ?
C26 C42 H42B . . 109.8 ?
H42A C42 H42B . . 108.2 ?
C56 C43 C18 . . 110.2(3) ?
C56 C43 H43A . . 109.6 ?
C18 C43 H43A . . 109.6 ?
C56 C43 H43B . . 109.6 ?
C18 C43 H43B . . 109.6 ?
H43A C43 H43B . . 108.1 ?
C9 C45 C18 . . 110.7(3) ?
C9 C45 H45A . . 109.5 ?
C18 C45 H45A . . 109.5 ?
C9 C45 H45B . . 109.5 ?
C18 C45 H45B . . 109.5 ?
H45A C45 H45B . . 108.1 ?
C26 C46 C34 . . 109.5(3) ?
C26 C46 H46A . . 109.8 ?
C34 C46 H46A . . 109.8 ?
C26 C46 H46B . . 109.8 ?
C34 C46 H46B . . 109.8 ?
H46A C46 H46B . . 108.2 ?
C16 C47 C51 . . 109.3(4) ?
C16 C47 C36 . . 109.2(3) ?
C51 C47 C36 . . 109.7(3) ?
C16 C47 H47A . . 109.5 ?
C51 C47 H47A . . 109.5 ?
C36 C47 H47A . . 109.5 ?
C34 C48 C22 . . 109.0(4) ?
C34 C48 H48A . . 109.9 ?
C22 C48 H48A . . 109.9 ?
C34 C48 H48B . . 109.9 ?
C22 C48 H48B . . 109.9 ?
H48A C48 H48B . . 108.3 ?
C21 C51 C47 . . 110.0(3) ?
C21 C51 H51A . . 109.7 ?
C47 C51 H51A . . 109.7 ?
C21 C51 H51B . . 109.7 ?
C47 C51 H51B . . 109.7 ?
H51A C51 H51B . . 108.2 ?
C26 C54 C35 . . 109.6(3) ?
C26 C54 H54A . . 109.8 ?
C35 C54 H54A . . 109.8 ?
C26 C54 H54B . . 109.8 ?
C35 C54 H54B . . 109.8 ?
H54A C54 H54B . . 108.2 ?
O4 C55 O5 . . 124.7(3) ?
O4 C55 C34 . . 119.1(3) ?
O5 C55 C34 . . 116.2(3) ?
C43 C56 C5 . . 109.0(3) ?
C43 C56 C23 . . 110.6(3) ?
C5 C56 C23 . . 112.1(3) ?
C43 C56 C15 . . 108.8(3) ?
C5 C56 C15 . . 107.9(3) ?
C23 C56 C15 . . 108.3(3) ?
C35 O6 H6A . . 109.5 ?
C5 C59 C12 . . 110.5(4) ?
C5 C59 C4 . . 109.6(4) ?
C12 C59 C4 . . 109.6(4) ?
C5 C59 H59A . . 109.1 ?
C12 C59 H59A . . 109.1 ?
C4 C59 H59A . . 109.1 ?
O9 C67 C16 . . 111.4(3) ?
O9 C67 C37 . . 110.3(3) ?
C16 C67 C37 . . 110.2(3) ?
O9 C67 C24 . . 107.1(3) ?
C16 C67 C24 . . 109.0(3) ?
C37 C67 C24 . . 108.7(3) ?
C9 C4 C59 . . 109.7(3) ?
C9 C4 H4A . . 109.7 ?
C59 C4 H4A . . 109.7 ?
C9 C4 H4B . . 109.7 ?
C59 C4 H4B . . 109.7 ?
H4A C4 H4B . . 108.2 ?
C59 C5 C56 . . 110.0(3) ?
C59 C5 H5A . . 109.7 ?
C56 C5 H5A . . 109.7 ?
C59 C5 H5B . . 109.7 ?
C56 C5 H5B . . 109.7 ?
H5A C5 H5B . . 108.2 ?
C45 C18 C43 . . 110.2(3) ?
C45 C18 C12 . . 108.5(4) ?
C43 C18 C12 . . 108.9(4) ?
C45 C18 H18A . . 109.7 ?
C43 C18 H18A . . 109.7 ?
C12 C18 H18A . . 109.7 ?
C37 C21 C51 . . 109.9(3) ?
C37 C21 C32 . . 109.3(3) ?
C51 C21 C32 . . 109.2(4) ?
C37 C21 H21A . . 109.5 ?
C51 C21 H21A . . 109.5 ?
C32 C21 H21A . . 109.5 ?
C59 C12 C18 . . 108.8(4) ?
C59 C12 H12A . . 109.9 ?
C18 C12 H12A . . 109.9 ?
C59 C12 H12B . . 109.9 ?
C18 C12 H12B . . 109.9 ?
H12A C12 H12B . . 108.3 ?
C42 C22 C38 . . 109.4(4) ?
C42 C22 C48 . . 110.1(4) ?
C38 C22 C48 . . 108.9(4) ?
C42 C22 H22A . . 109.5 ?
C38 C22 H22A . . 109.5 ?
C48 C22 H22A . . 109.5 ?
C2 N2 C11 . . 117.3(4) ?
C2 N2 Zn1 . 4_554 123.6(3) ?
C11 N2 Zn1 . 4_554 119.1(3) ?
N2 C11 C31 . . 122.9(4) ?
N2 C11 H11A . . 118.5 ?
C31 C11 H11A . . 118.5 ?
C9 O3 H3A . . 109.5 ?
O8 C27 O7 . . 124.7(3) ?
O8 C27 C14 . . 117.8(3) ?
O7 C27 C14 . . 117.5(3) ?
N2 C2 C10 . . 123.7(4) ?
N2 C2 H2A . . 118.1 ?
C10 C2 H2A . . 118.1 ?
H1WA O1W H1WB . . 113.0 ?

loop_
_geom_bond_atom_site_label_1
_geom_bond_atom_site_label_2
_geom_bond_site_symmetry_2
_geom_bond_distance
_geom_bond_publ_flag
Zn1 O2 . 2.016(3) y
Zn1 O8 . 2.036(3) y
Zn1 O4 . 2.065(3) y
Zn1 N2 4_455 2.138(3) y
Zn1 N1 . 2.174(4) y
N1 C7 . 1.329(6) ?
N1 C13 . 1.332(6) ?
O4 C55 . 1.227(4) ?
O1 C23 . 1.240(5) ?
C6 C19 . 1.381(7) ?
C6 C33 . 1.381(6) ?
C6 C8 . 1.489(4) ?
C7 C33 . 1.377(6) ?
C7 H7A . 0.9300 ?
C8 C10 . 1.374(6) ?
C8 C31 . 1.379(6) ?
C9 O3 . 1.438(4) ?
C9 C45 . 1.508(6) ?
C9 C4 . 1.515(5) ?
C9 C15 . 1.529(5) ?
C10 C2 . 1.383(5) ?
C10 H10A . 0.9300 ?
C13 C19 . 1.353(7) ?
C13 H13A . 0.9300 ?
C14 C27 . 1.533(4) ?
C14 C36 . 1.534(5) ?
C14 C32 . 1.534(5) ?
C14 C24 . 1.543(4) ?
C15 C56 . 1.537(5) ?
C15 H15A . 0.9700 ?
C15 H15B . 0.9700 ?
C16 C67 . 1.521(5) ?
C16 C47 . 1.525(6) ?
C16 H16A . 0.9700 ?
C16 H16B . 0.9700 ?
O9 C67 . 1.441(4) ?
O9 H9A . 0.8200 ?
O2 C23 . 1.267(4) ?
C19 H19A . 0.9300 ?
O5 C55 . 1.272(4) ?
O5 H5C . 0.8499 ?
C23 C56 . 1.536(5) ?
C24 C67 . 1.532(5) ?
C24 H24A . 0.9700 ?
C24 H24B . 0.9700 ?
C25 C35 . 1.524(5) ?
C25 C34 . 1.546(5) ?
C25 H25A . 0.9700 ?
C25 H25B . 0.9700 ?
C26 C54 . 1.498(7) ?
C26 C42 . 1.518(8) ?
C26 C46 . 1.529(5) ?
C26 H26A . 0.9800 ?
O8 C27 . 1.248(5) ?
C31 C11 . 1.397(7) ?
C31 H31A . 0.9300 ?
C32 C21 . 1.533(5) ?
C32 H32A . 0.9700 ?
C32 H32B . 0.9700 ?
C33 H33A . 0.9300 ?
C34 C55 . 1.527(4) ?
C34 C48 . 1.527(5) ?
C34 C46 . 1.530(5) ?
C35 O6 . 1.435(4) ?
C35 C38 . 1.504(5) ?
C35 C54 . 1.531(5) ?
C36 C47 . 1.533(5) ?
C36 H36A . 0.9700 ?
C36 H36B . 0.9700 ?
C37 C21 . 1.510(6) ?
C37 C67 . 1.525(5) ?
C37 H37A . 0.9700 ?
C37 H37B . 0.9700 ?
C38 C22 . 1.531(6) ?
C38 H38A . 0.9700 ?
C38 H38B . 0.9700 ?
C42 C22 . 1.513(8) ?
C42 H42A . 0.9700 ?
C42 H42B . 0.9700 ?
C43 C56 . 1.525(5) ?
C43 C18 . 1.533(6) ?
C43 H43A . 0.9700 ?
C43 H43B . 0.9700 ?
C45 C18 . 1.516(6) ?
C45 H45A . 0.9700 ?
C45 H45B . 0.9700 ?
C46 H46A . 0.9700 ?
C46 H46B . 0.9700 ?
C47 C51 . 1.532(7) ?
C47 H47A . 0.9800 ?
C48 C22 . 1.543(6) ?
C48 H48A . 0.9700 ?
C48 H48B . 0.9700 ?
C51 C21 . 1.511(6) ?
C51 H51A . 0.9700 ?
C51 H51B . 0.9700 ?
C54 H54A . 0.9700 ?
C54 H54B . 0.9700 ?
C56 C5 . 1.535(5) ?
O6 H6A . 0.8200 ?
C59 C5 . 1.517(6) ?
C59 C12 . 1.518(7) ?
C59 C4 . 1.522(6) ?
C59 H59A . 0.9800 ?
C4 H4A . 0.9700 ?
C4 H4B . 0.9700 ?
C5 H5A . 0.9700 ?
C5 H5B . 0.9700 ?
C18 C12 . 1.541(7) ?
C18 H18A . 0.9800 ?
C21 H21A . 0.9800 ?
C12 H12A . 0.9700 ?
C12 H12B . 0.9700 ?
C22 H22A . 0.9800 ?
N2 C2 . 1.316(5) ?
N2 C11 . 1.324(6) ?
N2 Zn1 4_554 2.138(3) ?
C11 H11A . 0.9300 ?
O3 H3A . 0.8200 ?
C27 O7 . 1.257(4) ?
C2 H2A . 0.9300 ?
O1W H1WA . 0.8499 ?
O1W H1WB . 0.8499 ?

loop_
_geom_hbond_atom_site_label_D
_geom_hbond_atom_site_label_H
_geom_hbond_atom_site_label_A
_geom_hbond_site_symmetry_A
_geom_hbond_distance_DH
_geom_hbond_distance_HA
_geom_hbond_distance_DA
_geom_hbond_angle_DHA
O9 H9A O1 4 0.82 2.05 2.872(4) 178
O6 H6A O3 2_564 0.82 2.00 2.812(4) 169
O3 H3A O9 3_455 0.82 1.99 2.790(4) 165
O1W H1WA O6 . 0.85 2.19 3.013(9) 163
O5 H5C O7 . 0.85 1.67 2.447(3) 151
O1W H1WB O7 2_554 0.85 2.44 3.287(9) 179

loop_
_geom_torsion_atom_site_label_1
_geom_torsion_atom_site_label_2
_geom_torsion_atom_site_label_3
_geom_torsion_atom_site_label_4
_geom_torsion_site_symmetry_1
_geom_torsion_site_symmetry_2
_geom_torsion_site_symmetry_3
_geom_torsion_site_symmetry_4
_geom_torsion
_geom_torsion_publ_flag
O2 Zn1 N1 C7 . . . . -104.9(3) ?
O8 Zn1 N1 C7 . . . . 152.7(3) ?
O4 Zn1 N1 C7 . . . . 35.3(3) ?
O2 Zn1 N1 C13 . . . . 69.4(3) ?
O8 Zn1 N1 C13 . . . . -33.0(3) ?
O4 Zn1 N1 C13 . . . . -150.4(3) ?
O2 Zn1 O4 C55 . . . . 148.0(3) ?
O8 Zn1 O4 C55 . . . . -30.1(4) ?
N2 Zn1 O4 C55 4_455 . . . -121.2(4) ?
N1 Zn1 O4 C55 . . . . 61.0(3) ?
C13 N1 C7 C33 . . . . 0.2(6) ?
Zn1 N1 C7 C33 . . . . 174.7(3) ?
C19 C6 C8 C10 . . . . -18.6(5) ?
C33 C6 C8 C10 . . . . 164.7(4) ?
C19 C6 C8 C31 . . . . 161.2(5) ?
C33 C6 C8 C31 . . . . -15.6(5) ?
C31 C8 C10 C2 . . . . -2.1(6) ?
C6 C8 C10 C2 . . . . 177.7(3) ?
C7 N1 C13 C19 . . . . 0.0(7) ?
Zn1 N1 C13 C19 . . . . -174.9(4) ?
O3 C9 C15 C56 . . . . 177.1(3) ?
C45 C9 C15 C56 . . . . 59.2(4) ?
C4 C9 C15 C56 . . . . -59.9(4) ?
O8 Zn1 O2 C23 . . . . 174.5(2) ?
O4 Zn1 O2 C23 . . . . -3.7(3) ?
N2 Zn1 O2 C23 4_455 . . . -91.9(2) ?
N1 Zn1 O2 C23 . . . . 83.9(2) ?
N1 C13 C19 C6 . . . . 0.6(8) ?
C33 C6 C19 C13 . . . . -1.3(7) ?
C8 C6 C19 C13 . . . . -178.3(4) ?
Zn1 O2 C23 O1 . . . . 5.4(4) ?
Zn1 O2 C23 C56 . . . . -173.6(2) ?
C27 C14 C24 C67 . . . . 179.3(3) ?
C36 C14 C24 C67 . . . . 59.6(4) ?
C32 C14 C24 C67 . . . . -59.4(4) ?
O2 Zn1 O8 C27 . . . . -160.3(3) ?
O4 Zn1 O8 C27 . . . . 18.4(4) ?
N2 Zn1 O8 C27 4_455 . . . 105.5(3) ?
N1 Zn1 O8 C27 . . . . -72.0(3) ?
C10 C8 C31 C11 . . . . 1.0(6) ?
C6 C8 C31 C11 . . . . -178.8(4) ?
C27 C14 C32 C21 . . . . 178.9(3) ?
C36 C14 C32 C21 . . . . -59.7(4) ?
C24 C14 C32 C21 . . . . 59.0(4) ?
N1 C7 C33 C6 . . . . -1.0(7) ?
C19 C6 C33 C7 . . . . 1.5(6) ?
C8 C6 C33 C7 . . . . 178.4(4) ?
C35 C25 C34 C55 . . . . -178.3(3) ?
C35 C25 C34 C48 . . . . -59.5(4) ?
C35 C25 C34 C46 . . . . 59.9(4) ?
C34 C25 C35 O6 . . . . -177.2(3) ?
C34 C25 C35 C38 . . . . 59.3(4) ?
C34 C25 C35 C54 . . . . -60.3(4) ?
C27 C14 C36 C47 . . . . -178.7(3) ?
C32 C14 C36 C47 . . . . 59.0(4) ?
C24 C14 C36 C47 . . . . -59.7(4) ?
O6 C35 C38 C22 . . . . 177.8(3) ?
C25 C35 C38 C22 . . . . -60.1(4) ?
C54 C35 C38 C22 . . . . 59.3(4) ?
C54 C26 C42 C22 . . . . -59.9(5) ?
C46 C26 C42 C22 . . . . 61.3(5) ?
O3 C9 C45 C18 . . . . -179.1(3) ?
C4 C9 C45 C18 . . . . 60.5(4) ?
C15 C9 C45 C18 . . . . -58.7(4) ?
C54 C26 C46 C34 . . . . 60.5(5) ?
C42 C26 C46 C34 . . . . -60.8(5) ?
C55 C34 C46 C26 . . . . -177.8(3) ?
C48 C34 C46 C26 . . . . 59.8(5) ?
C25 C34 C46 C26 . . . . -59.0(4) ?
C67 C16 C47 C51 . . . . 58.8(4) ?
C67 C16 C47 C36 . . . . -61.2(4) ?
C14 C36 C47 C16 . . . . 60.7(5) ?
C14 C36 C47 C51 . . . . -59.1(4) ?
C55 C34 C48 C22 . . . . 177.8(3) ?
C46 C34 C48 C22 . . . . -58.3(4) ?
C25 C34 C48 C22 . . . . 60.3(4) ?
C16 C47 C51 C21 . . . . -59.6(4) ?
C36 C47 C51 C21 . . . . 60.1(4) ?
C42 C26 C54 C35 . . . . 59.7(4) ?
C46 C26 C54 C35 . . . . -60.7(5) ?
O6 C35 C54 C26 . . . . 179.0(3) ?
C38 C35 C54 C26 . . . . -59.5(4) ?
C25 C35 C54 C26 . . . . 60.5(4) ?
Zn1 O4 C55 O5 . . . . 13.2(6) ?
Zn1 O4 C55 C34 . . . . -166.1(3) ?
C48 C34 C55 O4 . . . . -51.1(4) ?
C46 C34 C55 O4 . . . . -173.6(3) ?
C25 C34 C55 O4 . . . . 67.1(4) ?
C48 C34 C55 O5 . . . . 129.6(3) ?
C46 C34 C55 O5 . . . . 7.0(5) ?
C25 C34 C55 O5 . . . . -112.2(3) ?
C18 C43 C56 C5 . . . . -59.3(4) ?
C18 C43 C56 C23 . . . . 177.0(3) ?
C18 C43 C56 C15 . . . . 58.1(4) ?
O1 C23 C56 C43 . . . . -43.9(5) ?
O2 C23 C56 C43 . . . . 135.1(3) ?
O1 C23 C56 C5 . . . . -165.8(4) ?
O2 C23 C56 C5 . . . . 13.2(5) ?
O1 C23 C56 C15 . . . . 75.2(4) ?
O2 C23 C56 C15 . . . . -105.8(4) ?
C9 C15 C56 C43 . . . . -58.9(4) ?
C9 C15 C56 C5 . . . . 59.2(4) ?
C9 C15 C56 C23 . . . . -179.2(3) ?
C47 C16 C67 O9 . . . . 178.7(3) ?
C47 C16 C67 C37 . . . . -58.5(4) ?
C47 C16 C67 C24 . . . . 60.7(4) ?
C21 C37 C67 O9 . . . . -178.1(3) ?
C21 C37 C67 C16 . . . . 58.5(4) ?
C21 C37 C67 C24 . . . . -60.9(4) ?
C14 C24 C67 O9 . . . . 179.3(3) ?
C14 C24 C67 C16 . . . . -60.1(4) ?
C14 C24 C67 C37 . . . . 60.0(4) ?
O3 C9 C4 C59 . . . . -177.4(3) ?
C45 C9 C4 C59 . . . . -59.8(4) ?
C15 C9 C4 C59 . . . . 59.7(5) ?
C5 C59 C4 C9 . . . . -60.6(5) ?
C12 C59 C4 C9 . . . . 60.7(5) ?
C12 C59 C5 C56 . . . . -60.0(5) ?
C4 C59 C5 C56 . . . . 60.8(5) ?
C43 C56 C5 C59 . . . . 58.5(5) ?
C23 C56 C5 C59 . . . . -178.6(4) ?
C15 C56 C5 C59 . . . . -59.5(5) ?
C9 C45 C18 C43 . . . . 58.6(5) ?
C9 C45 C18 C12 . . . . -60.6(5) ?
C56 C43 C18 C45 . . . . -58.4(5) ?
C56 C43 C18 C12 . . . . 60.5(4) ?
C67 C37 C21 C51 . . . . -58.9(4) ?
C67 C37 C21 C32 . . . . 60.9(4) ?
C47 C51 C21 C37 . . . . 59.7(4) ?
C47 C51 C21 C32 . . . . -60.2(4) ?
C14 C32 C21 C37 . . . . -60.1(4) ?
C14 C32 C21 C51 . . . . 60.3(4) ?
C5 C59 C12 C18 . . . . 60.4(5) ?
C4 C59 C12 C18 . . . . -60.4(5) ?
C45 C18 C12 C59 . . . . 59.9(5) ?
C43 C18 C12 C59 . . . . -60.1(5) ?
C26 C42 C22 C38 . . . . 58.9(4) ?
C26 C42 C22 C48 . . . . -60.7(5) ?
C35 C38 C22 C42 . . . . -59.5(4) ?
C35 C38 C22 C48 . . . . 60.8(5) ?
C34 C48 C22 C42 . . . . 59.0(5) ?
C34 C48 C22 C38 . . . . -61.0(5) ?
C2 N2 C11 C31 . . . . -2.5(7) ?
Zn1 N2 C11 C31 4_554 . . . 176.4(4) ?
C8 C31 C11 N2 . . . . 1.4(8) ?
Zn1 O8 C27 O7 . . . . -8.5(6) ?
Zn1 O8 C27 C14 . . . . 170.1(2) ?
C36 C14 C27 O8 . . . . 57.2(4) ?
C32 C14 C27 O8 . . . . 178.4(3) ?
C24 C14 C27 O8 . . . . -61.7(4) ?
C36 C14 C27 O7 . . . . -124.1(4) ?
C32 C14 C27 O7 . . . . -2.9(5) ?
C24 C14 C27 O7 . . . . 117.0(4) ?
C11 N2 C2 C10 . . . . 1.4(6) ?
Zn1 N2 C2 C10 4_554 . . . -177.5(3) ?
C8 C10 C2 N2 . . . . 0.9(6) ?
